data_7720572
loop_
_publ_author_name
'de Vere-Tucker, Matthew'
'Squire, Imogen'
'Tritto, Michelangelo'
'Anandkar, Rohil'
'Syeda, Tayyibah'
'Uthayan, Divia'
'Aguila, Gabrielle'
'Silva de Moraes, Lygia'
'Bakewell, Clare'

_publ_section_title
;
 Amidines: a deeper look at the archetypal pro-ligand.
;
_journal_issue 12
_journal_name_full 'Dalton transactions (Cambridge, England : 2003)'
_journal_page_first 4977
_journal_page_last 4987
_journal_paper_doi 10.1039/d6dt00276e
_journal_volume 55
_journal_year 2026
_chemical_formula_moiety 'C56 H67 Al N4, 1[C6H6]'
_chemical_formula_sum 'C62 H73 Al N4'
_chemical_formula_weight 901.22
_chemical_properties_physical Air-sensitive,Moisture-sensitive
_space_group_crystal_system monoclinic
_space_group_IT_number 15
_space_group_name_Hall '-C 2yc'
_space_group_name_H-M_alt 'C 1 2/c 1'
_atom_sites_solution_hydrogens mixed
_audit_creation_date 2026-01-28
_audit_creation_method
;
Olex2 1.5
(compiled 2025.07.13 svn.rb7424aed for OlexSys, GUI svn.r7314)
;
_audit_update_record
;
2026-01-30 deposited with the CCDC.	2026-03-03 downloaded from the CCDC.
;
_cell_angle_alpha 90
_cell_angle_beta 102.843(2)
_cell_angle_gamma 90
_cell_formula_units_Z 4
_cell_length_a 22.1834(5)
_cell_length_b 9.6461(2)
_cell_length_c 25.8423(6)
_cell_measurement_reflns_used 16533
_cell_measurement_temperature 150.00(10)
_cell_measurement_theta_max 71.2240
_cell_measurement_theta_min 3.5230
_cell_volume 5391.5(2)
_computing_cell_refinement 'CrysAlisPro 1.171.43.119a (Rigaku OD, 2024)'
_computing_data_collection 'CrysAlisPro system (CCD 43.119a 64-bit (release 08-04-2024))'
_computing_data_reduction 'CrysAlisPro 1.171.43.119a (Rigaku OD, 2024)'
_computing_molecular_graphics 'Olex2 1.5 (Dolomanov et al., 2009)'
_computing_publication_material 'Olex2 1.5 (Dolomanov et al., 2009)'
_computing_structure_refinement 'SHELXL 2019/3 (Sheldrick, 2015)'
_computing_structure_solution 'SHELXT 2018/2 (Sheldrick, 2018)'
_diffrn_ambient_environment N~2~
_diffrn_ambient_temperature 150.00(10)
_diffrn_detector 'Hybrid Pixel Array Detector'
_diffrn_detector_area_resol_mean 10.0000
_diffrn_detector_type 'HyPix-Arc 100'
_diffrn_measured_fraction_theta_full 1.000
_diffrn_measured_fraction_theta_max 0.977
_diffrn_measurement_details
;
List of Runs (angles in degrees, time in seconds):

  # Type    Start    End  Width  t~exp~   \w     \q     \k     \f   Frames
#--------------------------------------------------------------------------
  1  \w    -16.00  25.00   0.50    2.00    --   50.01 -43.00   8.00   82
  2  \w     82.00 122.00   0.50    2.00    --   50.01  43.00 160.00   80
  3  \w     27.00  58.00   0.50    2.00    --   50.01 -43.00   8.00   62
  4  \w     76.00 103.00   0.50    2.00    --  102.76 -43.00   8.00   54
  5  \w    -40.00 -15.00   0.50    2.00    --    2.00 125.00  90.99   50
  6  \w    -32.00  -5.00   0.50    2.00    --    6.00 118.00-173.79   54
  7  \w    -39.00 -14.00   0.50    2.00    --   10.00 130.00   9.96   50
  8  \w    -51.00 -26.00   0.50    2.00    --   14.00 152.00 -31.97   50
  9  \w    -12.00  13.00   0.50    2.00    --   22.00 102.00  65.15   50
 10  \w      6.00  33.00   0.50    2.00    --   34.00  95.00 -59.98   54
 11  \w     14.00  44.00   0.50    2.00    --   38.00  90.00-141.55   60
 12  \w     15.00  41.00   0.50    2.00    --   42.00  90.00 135.53   52
 13  \w     20.00  45.00   0.50    2.00    --   46.00  88.00 -63.23   50
 14  \w     25.00  51.00   0.50    2.00    --   46.00  81.00  64.85   52
 15  \w     85.00 110.00   0.50    2.00    --   50.00  82.00-125.64   50
 16  \w     29.00  58.00   0.50    2.00    --   50.00  82.00-125.64   58
 17  \w     31.00  57.00   0.50    2.00    --   50.01 -38.00  90.00   52
 18  \w     56.00  90.00   0.50    2.00    --   50.01-125.00  90.00   68
 19  \w     -1.00  70.00   0.50    2.00    --   50.01 -77.00 -90.00  142
 20  \w      9.00  62.00   0.50    2.00    --   50.01 -57.00 -90.00  106
 21  \w    -21.00   6.00   0.50    2.00    --   50.01 -38.00  90.00   54
 22  \w     77.00 103.00   0.50    2.00    --   54.00  82.00  -5.19   52
 23  \w     32.00  59.00   0.50    2.00    --   54.00  82.00  -5.19   54
 24  \w     32.00  59.00   0.50    2.00    --   54.00  83.00 168.70   54
 25  \w     33.00  59.00   0.50    2.00    --   54.00  79.00 -40.27   52
 26  \w     89.00 114.00   0.50    2.00    --   54.00  83.00 120.02   50
 27  \w     32.00  62.00   0.50    2.00    --   54.00  83.00 120.02   60
 28  \w     36.00  63.00   0.50    2.00    --   58.00  82.00-167.24   54
 29  \w     35.00  61.00   0.50    2.00    --   58.00  83.00 -88.82   52
 30  \w     39.00  92.00   0.50    2.00    --   62.00  83.00  74.21  106
 31  \w     43.00  69.00   0.50    2.00    --   66.00  83.00 144.10   52
 32  \w     90.00 126.00   0.50    2.00    --   66.00  73.00  26.29   72
 33  \w     45.00  87.00   0.50    2.00    --   66.00  82.00 109.70   84
 34  \w     92.00 126.00   0.50    2.00    --   66.00  82.00  -6.38   68
 35  \w     48.00  76.00   0.50    2.00    --   66.00  82.00  -6.38   56
 36  \w     90.00 125.00   0.50    2.00    --   66.00  82.00 -94.03   70
 37  \w     44.00  71.00   0.50    2.00    --   66.00  82.00 -94.03   54
 38  \w     45.00 126.00   0.50    2.00    --   66.00  82.00 -32.55  162
 39  \w     50.00  80.00   0.50    2.00    --   66.00  73.00  26.29   60
 40  \w    100.00 126.00   0.50    2.00    --   66.00  82.00  39.94   52
 41  \w     44.00  70.00   0.50    2.00    --   66.00  82.00  39.94   52
 42  \w     94.00 126.00   0.50    2.00    --   70.00  83.00-163.48   64
 43  \w     47.00  90.00   0.50    2.00    --   70.00  83.00-163.48   86
 44  \w    105.00 130.00   0.50    2.00    --   70.00  82.00 -58.27   50
 45  \w     50.00  90.00   0.50    2.00    --   70.00  82.00 -58.27   80
 46  \w     94.00 130.00   0.50    2.00    --   70.00  82.00-142.42   72
 47  \w     47.00  83.00   0.50    2.00    --   70.00  83.00 -78.22   72
 48  \w     49.00 130.00   0.50    2.00    --   70.00  82.00 153.90  162
 49  \w     48.00  88.00   0.50    2.00    --   70.00  82.00-142.42   80
 50  \w    106.00 134.00   0.50    2.00    --   74.00  82.00  67.53   56
 51  \w     52.00  85.00   0.50    2.00    --   74.00  82.00  67.53   66
 52  \w     76.00 138.00   0.50    2.00    --   74.00  75.00  80.41  124
 53  \w     93.00 147.00   0.50    2.00    --  102.76  57.00   0.00  108
 54  \w     41.00 105.00   0.50    2.00    --  102.76 -99.00  60.00  128
 55  \w     83.00 118.00   0.50    2.00    --  102.76  77.00 -90.00   70
 56  \w    124.00 165.00   0.50    2.00    --  102.76  77.00 120.00   82
 57  \w     83.00 121.00   0.50    2.00    --  102.76  77.00 120.00   76
 58  \w    137.00 164.00   0.50    2.00    --  102.76  77.00-180.00   54
 59  \w     83.00 125.00   0.50    2.00    --  102.76  77.00-180.00   84
 60  \w     84.00 164.00   0.50    2.00    --  102.76  77.00  60.00  160
 61  \w     85.00 165.00   0.50    2.00    --  102.76  77.00   0.00  160
 62  \w     83.00 160.00   0.50    2.00    --  102.76  77.00  90.00  154
 63  \w    133.00 159.00   0.50    2.00    --  102.76  77.00 -30.00   52
 64  \w    106.00 133.00   0.50    2.00    --  102.76  43.00 160.00   54
 65  \w     50.00 110.00   0.50    2.00    --  102.76 -99.00 -60.00  120
 66  \w     90.00 163.00   0.50    2.00    --  102.76  77.00  30.00  146
 67  \w     83.00 109.00   0.50    2.00    --  102.76  77.00 -30.00   52
 68  \w     93.00 139.00   0.50    2.00    --  102.76  57.00 -90.00   92
 69  \w    130.00 159.00   0.50    2.00    --  102.76  77.00 150.00   58
 70  \w     83.00 108.00   0.50    2.00    --  102.76  77.00 150.00   50
 71  \w    128.00 165.00   0.50    2.00    --  102.76  77.00-150.00   74
 72  \w     91.00 118.00   0.50    2.00    --  102.76  57.00 -30.00   54
 73  \w    126.00 162.00   0.50    2.00    --  102.76  57.00 -60.00   72
 74  \w     83.00 109.00   0.50    2.00    --  102.76  77.00-150.00   52
 75  \w     43.00 105.00   0.50    2.00    --  102.76 -99.00-150.00  124
 76  \w     93.00 122.00   0.50    2.00    --  102.76  57.00 -60.00   58
 77  \w    100.00 127.00   0.50    2.00    --  102.76  57.00  30.00   54
 78  \w    139.00 166.00   0.50    2.00    --  102.76  57.00-180.00   54
 79  \w    128.00 164.00   0.50    2.00    --  102.76  77.00-120.00   72
 80  \w     95.00 126.00   0.50    2.00    --  102.76  57.00-180.00   62
 81  \w     93.00 121.00   0.50    2.00    --  102.76  57.00-120.00   56
 82  \w     84.00 110.00   0.50    2.00    --  102.76  77.00-120.00   52
 83  \w    138.00 163.00   0.50    2.00    --  102.76  77.00 -60.00   50
 84  \w     84.00 124.00   0.50    2.00    --  102.76  77.00 -60.00   80
 85  \w    107.00 162.00   0.50    2.00    --  102.76 125.00 -90.00  110
 86  \w     43.00 111.00   0.50    2.00    --  107.92 -49.00 125.08  136
 87  \w     35.00 111.00   0.50    2.00    --  107.92 -38.00 -91.62  152
 88  \w     50.00 104.00   0.50    2.00    --  107.92 -95.00 134.86  108
 89  \w     44.00  87.00   0.50    2.00    --  107.92 -42.00  70.32   86
 90  \w     48.00 107.00   0.50    2.00    --  107.92 -96.00  -6.73  118
 91  \w     37.00 112.00   0.50    2.00    --  107.92 -51.00  -0.44  150
 92  \w     43.00 109.00   0.50    2.00    --  107.92 -39.00-166.72  132
 93  \w     56.00 107.00   0.50    2.00    --  107.92 -97.00-141.90  102
;
_diffrn_measurement_device 'four-circle diffractometer'
_diffrn_measurement_device_type 'SuperNova, Dual, Cu at home/near, HyPix-Arc 100'
_diffrn_measurement_method '\w scans'
_diffrn_orient_matrix_type 'CrysAlisPro convention (1999,Acta A55,543-557)'
_diffrn_orient_matrix_UB_11 0.0683551000
_diffrn_orient_matrix_UB_12 0.0302975000
_diffrn_orient_matrix_UB_13 0.0006928000
_diffrn_orient_matrix_UB_21 -0.0191939000
_diffrn_orient_matrix_UB_22 0.1324556000
_diffrn_orient_matrix_UB_23 -0.0328099000
_diffrn_orient_matrix_UB_31 0.0055881000
_diffrn_orient_matrix_UB_32 0.0839128000
_diffrn_orient_matrix_UB_33 0.0515954000
_diffrn_radiation_monochromator mirror
_diffrn_radiation_probe x-ray
_diffrn_radiation_type 'Cu K\a'
_diffrn_radiation_wavelength 1.54184
_diffrn_reflns_av_R_equivalents 0.0894
_diffrn_reflns_av_unetI/netI 0.0349
_diffrn_reflns_Laue_measured_fraction_full 1.000
_diffrn_reflns_Laue_measured_fraction_max 0.977
_diffrn_reflns_limit_h_max 27
_diffrn_reflns_limit_h_min -27
_diffrn_reflns_limit_k_max 12
_diffrn_reflns_limit_k_min -12
_diffrn_reflns_limit_l_max 32
_diffrn_reflns_limit_l_min -31
_diffrn_reflns_number 64603
_diffrn_reflns_point_group_measured_fraction_full 1.000
_diffrn_reflns_point_group_measured_fraction_max 0.977
_diffrn_reflns_theta_full 67.684
_diffrn_reflns_theta_max 78.895
_diffrn_reflns_theta_min 3.508
_diffrn_source 'micro-focus sealed X-ray tube'
_diffrn_source_type 'SuperNova (Cu) X-ray Source'
_exptl_absorpt_coefficient_mu 0.633
_exptl_absorpt_correction_T_max 1.000
_exptl_absorpt_correction_T_min 0.452
_exptl_absorpt_correction_type gaussian
_exptl_absorpt_process_details
;
CrysAlisPro 1.171.43.119a (Rigaku Oxford Diffraction, 2024)
Numerical absorption correction based on gaussian integration over
a multifaceted crystal model
Empirical absorption correction using spherical harmonics,
implemented in SCALE3 ABSPACK scaling algorithm.
;
_exptl_crystal_colour 'clear colourless'
_exptl_crystal_colour_lustre clear
_exptl_crystal_colour_primary colourless
_exptl_crystal_density_diffrn 1.110
_exptl_crystal_description block
_exptl_crystal_F_000 1944
_exptl_crystal_recrystallization_method 'Re-crystallisation from solvent: benzene'
_exptl_crystal_size_max 0.391
_exptl_crystal_size_mid 0.307
_exptl_crystal_size_min 0.206
_refine_diff_density_max 0.366
_refine_diff_density_min -0.257
_refine_diff_density_rms 0.044
_refine_ls_extinction_method none
_refine_ls_goodness_of_fit_ref 1.044
_refine_ls_hydrogen_treatment mixed
_refine_ls_matrix_type full
_refine_ls_number_parameters 289
_refine_ls_number_reflns 5700
_refine_ls_number_restraints 3
_refine_ls_restrained_S_all 1.046
_refine_ls_R_factor_all 0.0685
_refine_ls_R_factor_gt 0.0559
_refine_ls_shift/su_max 0.000
_refine_ls_shift/su_mean 0.000
_refine_ls_structure_factor_coef Fsqd
_refine_ls_weighting_details 'w=1/[\s^2^(Fo^2^)+(0.0900P)^2^+2.8328P] where P=(Fo^2^+2Fc^2^)/3'
_refine_ls_weighting_scheme calc
_refine_ls_wR_factor_gt 0.1557
_refine_ls_wR_factor_ref 0.1645
_reflns_Friedel_coverage 0.000
_reflns_number_gt 4495
_reflns_number_total 5700
_reflns_threshold_expression 'I > 2\s(I)'
_cod_data_source_file d6dt00276e3.cif
_cod_data_source_block (depAmpTol)2AlH_16-Al''
_cod_depositor_comments 'Adding full bibliography for 7720566--7720581.cif.'
_cod_database_code 7720572
_shelx_shelxl_version_number 2019/3
_chemical_oxdiff_formula 'C56 H67 Al N4'
_chemical_oxdiff_usercomment 'IS196 TS019b'
_shelx_space_group_comment
;
The symmetry employed for this shelxl refinement is uniquely defined
by the following loop, which should always be used as a source of
symmetry information in preference to the above space-group names.
They are only intended as comments.
;
_shelx_estimated_absorpt_t_max 0.881
_shelx_estimated_absorpt_t_min 0.790
_olex2_refinement_description
;
1. Fixed Uiso
 At 1.2 times of:
  All C(H) groups, All C(H,H) groups
 At 1.5 times of:
  All C(H,H,H) groups, All Al(H) groups
2. Restrained distances
 N1-Al2 \\sim N1-Al1
 with sigma of 0.02
 N2-Al2 \\sim N2-Al1
 with sigma of 0.02
 Al1-HA \\sim Al2-H
 with sigma of 0.02
3. Others
 Sof(Al1)=Sof(HA)=0.5*(1-FVAR(2))
 Sof(Al2)=Sof(H)=0.5*FVAR(2)
4.a Secondary CH2 refined with riding coordinates:
 C16(H16A,H16B), C27(H27A,H27B), C14(H14A,H14B), C25(H25A,H25B)
4.b Aromatic/amide H refined with riding coordinates:
 C3(H3), C7(H7), C12(H12), C6(H6), C4(H4), C10(H10), C23(H23), C11(H11),
 C22(H22), C21(H21)
4.c Idealised Me refined as rotating group:
 C28(H28A,H28B,H28C), C8(H8A,H8B,H8C), C18(H18A,H18B,H18C), C26(H26A,H26B,
 H26C), C15(H15A,H15B,H15C)
;
_smtbx_masks_special_details
;
A solvent mask was calculated and 200 electrons were 
found in a volume of 952\%A^3^ in 1 void per unit cell. 
This is consistent with the presence of 
1[C6H6] per Asymmetric Unit 
which account for 168 electrons 
per unit cell.
;
_smtbx_masks_void_probe_radius 1.2
_smtbx_masks_void_truncation_radius 1.2
_olex2_submission_special_instructions 'No special instructions were received'
_oxdiff_exptl_absorpt_empirical_details
;
Empirical correction (ABSPACK) includes:
- Absorption correction using spherical harmonics
- Frame scaling
;
_oxdiff_exptl_absorpt_empirical_full_max 4.941
_oxdiff_exptl_absorpt_empirical_full_min 0.605

loop_
_space_group_symop_operation_xyz
'x, y, z'
'-x, y, -z+1/2'
'x+1/2, y+1/2, z'
'-x+1/2, y+1/2, -z+1/2'
'-x, -y, -z'
'x, -y, z-1/2'
'-x+1/2, -y+1/2, -z'
'x+1/2, -y+1/2, z-1/2'

loop_
_atom_site_label
_atom_site_type_symbol
_atom_site_fract_x
_atom_site_fract_y
_atom_site_fract_z
_atom_site_U_iso_or_equiv
_atom_site_adp_type
_atom_site_occupancy
_atom_site_site_symmetry_order
_atom_site_calc_flag
_atom_site_refinement_flags_posn
_atom_site_refinement_flags_adp
_atom_site_refinement_flags_occupancy
_atom_site_disorder_assembly
_atom_site_disorder_group
N1 N 0.41482(6) 0.33042(15) 0.73685(5) 0.0390(3) Uani 1 1 d D . . . .
N2 N 0.46626(6) 0.31143(16) 0.67433(6) 0.0408(3) Uani 1 1 d D . . . .
C2 C 0.35140(8) 0.33363(17) 0.64385(7) 0.0379(4) Uani 1 1 d . . . . .
C1 C 0.41046(7) 0.32774(16) 0.68432(6) 0.0355(3) Uani 1 1 d . . . . .
C19 C 0.47692(8) 0.27700(18) 0.62363(7) 0.0397(4) Uani 1 1 d . . . . .
C9 C 0.36581(8) 0.37192(18) 0.76091(6) 0.0387(4) Uani 1 1 d . . . . .
C13 C 0.34527(8) 0.27691(18) 0.79453(7) 0.0399(4) Uani 1 1 d . . . . .
C3 C 0.30043(8) 0.26028(19) 0.65190(7) 0.0434(4) Uani 1 1 d . . . . .
H3 H 0.303694 0.206801 0.683274 0.052 Uiso 1 1 calc R U . . .
C17 C 0.34000(9) 0.50519(19) 0.75250(7) 0.0444(4) Uani 1 1 d . . . . .
C24 C 0.50699(8) 0.37517(19) 0.59809(7) 0.0418(4) Uani 1 1 d . . . . .
C16 C 0.37432(9) 0.13494(19) 0.80372(7) 0.0451(4) Uani 1 1 d . . . . .
H16A H 0.419760 0.146603 0.813922 0.054 Uiso 1 1 calc R U . . .
H16B H 0.364724 0.083757 0.769673 0.054 Uiso 1 1 calc R U . . .
C7 C 0.34568(9) 0.41171(19) 0.59769(7) 0.0454(4) Uani 1 1 d . . . . .
H7 H 0.380290 0.461203 0.591206 0.054 Uiso 1 1 calc R U . . .
C20 C 0.45982(8) 0.14673(19) 0.60046(8) 0.0472(4) Uani 1 1 d . . . . .
C12 C 0.29686(9) 0.3158(2) 0.81753(7) 0.0459(4) Uani 1 1 d . . . . .
H12 H 0.282334 0.252834 0.840264 0.055 Uiso 1 1 calc R U . . .
C6 C 0.28951(9) 0.4173(2) 0.56117(8) 0.0505(5) Uani 1 1 d . . . . .
H6 H 0.285930 0.472434 0.530174 0.061 Uiso 1 1 calc R U . . .
C5 C 0.23851(8) 0.3441(2) 0.56893(7) 0.0481(4) Uani 1 1 d . . . . .
C4 C 0.24475(8) 0.2642(2) 0.61460(7) 0.0483(4) Uani 1 1 d . . . . .
H4 H 0.210560 0.211838 0.620333 0.058 Uiso 1 1 calc R U . . .
C10 C 0.29115(10) 0.5380(2) 0.77602(8) 0.0511(5) Uani 1 1 d . . . . .
H10 H 0.272371 0.626806 0.769928 0.061 Uiso 1 1 calc R U . . .
C23 C 0.51844(9) 0.3410(2) 0.54860(8) 0.0508(5) Uani 1 1 d . . . . .
H23 H 0.539051 0.405634 0.530829 0.061 Uiso 1 1 calc R U . . .
C11 C 0.26944(10) 0.4452(2) 0.80781(8) 0.0521(5) Uani 1 1 d . . . . .
H11 H 0.235725 0.469584 0.823114 0.062 Uiso 1 1 calc R U . . .
C27 C 0.52466(9) 0.5149(2) 0.62327(8) 0.0516(5) Uani 1 1 d . . . . .
H27A H 0.487282 0.574163 0.616614 0.062 Uiso 1 1 calc R U . . .
H27B H 0.537913 0.501797 0.662142 0.062 Uiso 1 1 calc R U . . .
C14 C 0.36399(11) 0.6146(2) 0.72022(8) 0.0545(5) Uani 1 1 d . . . . .
H14A H 0.401009 0.578077 0.709346 0.065 Uiso 1 1 calc R U . . .
H14B H 0.332053 0.633226 0.687570 0.065 Uiso 1 1 calc R U . . .
C22 C 0.50031(10) 0.2150(2) 0.52522(8) 0.0569(5) Uani 1 1 d . . . . .
H22 H 0.507792 0.194323 0.491252 0.068 Uiso 1 1 calc R U . . .
C21 C 0.47164(10) 0.1197(2) 0.55058(9) 0.0558(5) Uani 1 1 d . . . . .
H21 H 0.459481 0.033160 0.533928 0.067 Uiso 1 1 calc R U . . .
C28 C 0.57505(10) 0.5917(2) 0.60464(9) 0.0598(5) Uani 1 1 d . . . . .
H28A H 0.561536 0.611596 0.566635 0.090 Uiso 1 1 calc R U . . .
H28B H 0.612486 0.534505 0.610833 0.090 Uiso 1 1 calc R U . . .
H28C H 0.583908 0.678876 0.624324 0.090 Uiso 1 1 calc R U . . .
C8 C 0.17701(10) 0.3532(3) 0.52960(9) 0.0632(6) Uani 1 1 d . . . . .
H8A H 0.152773 0.429717 0.539525 0.095 Uiso 1 1 calc R U . . .
H8B H 0.154379 0.266043 0.529801 0.095 Uiso 1 1 calc R U . . .
H8C H 0.183999 0.369825 0.493984 0.095 Uiso 1 1 calc R U . . .
C25 C 0.42944(10) 0.0349(2) 0.62670(10) 0.0587(5) Uani 1 1 d . . . . .
H25A H 0.389375 0.009848 0.603063 0.070 Uiso 1 1 calc R U . . .
H25B H 0.420899 0.071703 0.660107 0.070 Uiso 1 1 calc R U . . .
C18 C 0.35464(12) 0.0465(2) 0.84539(10) 0.0647(6) Uani 1 1 d . . . . .
H18A H 0.310306 0.026696 0.834393 0.097 Uiso 1 1 calc R U . . .
H18B H 0.363016 0.096236 0.879308 0.097 Uiso 1 1 calc R U . . .
H18C H 0.377857 -0.040744 0.849486 0.097 Uiso 1 1 calc R U . . .
C26 C 0.46907(12) -0.0947(2) 0.63900(11) 0.0678(6) Uani 1 1 d . . . . .
H26A H 0.479888 -0.128330 0.606441 0.102 Uiso 1 1 calc R U . . .
H26B H 0.445943 -0.166585 0.653105 0.102 Uiso 1 1 calc R U . . .
H26C H 0.506928 -0.072651 0.665368 0.102 Uiso 1 1 calc R U . . .
C15 C 0.38066(16) 0.7490(3) 0.74971(11) 0.0829(8) Uani 1 1 d . . . . .
H15A H 0.390016 0.819342 0.725294 0.124 Uiso 1 1 calc R U . . .
H15B H 0.416985 0.734695 0.778680 0.124 Uiso 1 1 calc R U . . .
H15C H 0.345834 0.780176 0.764338 0.124 Uiso 1 1 calc R U . . .
Al2 Al 0.500000 0.25691(9) 0.750000 0.0329(3) Uani 0.773(3) 2 d DS T P A 1
H H 0.500000 0.095(4) 0.750000 0.049 Uiso 0.773(3) 2 d DS U P A 1
Al1 Al 0.500000 0.3995(3) 0.750000 0.0386(10) Uani 0.227(3) 2 d DS T P A 2
HA H 0.500000 0.562(4) 0.750000 0.058 Uiso 0.227(3) 2 d DS U P A 2

loop_
_atom_site_aniso_label
_atom_site_aniso_U_11
_atom_site_aniso_U_22
_atom_site_aniso_U_33
_atom_site_aniso_U_23
_atom_site_aniso_U_13
_atom_site_aniso_U_12
N1 0.0363(7) 0.0454(8) 0.0346(7) 0.0039(6) 0.0061(6) -0.0029(6)
N2 0.0348(7) 0.0487(8) 0.0381(7) 0.0053(6) 0.0066(6) -0.0024(6)
C2 0.0389(8) 0.0360(8) 0.0379(8) -0.0026(7) 0.0065(7) 0.0033(7)
C1 0.0382(8) 0.0303(7) 0.0374(8) 0.0019(6) 0.0070(7) -0.0016(6)
C19 0.0346(8) 0.0446(9) 0.0390(9) 0.0040(7) 0.0060(7) 0.0049(7)
C9 0.0387(8) 0.0413(9) 0.0348(8) -0.0039(7) 0.0052(6) -0.0047(7)
C13 0.0410(9) 0.0407(9) 0.0367(8) -0.0040(7) 0.0063(7) -0.0044(7)
C3 0.0426(9) 0.0456(9) 0.0404(9) -0.0004(7) 0.0057(7) -0.0017(7)
C17 0.0518(10) 0.0421(9) 0.0386(9) -0.0033(7) 0.0087(8) -0.0030(8)
C24 0.0390(9) 0.0453(9) 0.0411(9) 0.0034(7) 0.0088(7) 0.0043(7)
C16 0.0468(10) 0.0438(9) 0.0452(10) 0.0026(8) 0.0113(8) -0.0035(8)
C7 0.0435(9) 0.0465(10) 0.0447(10) 0.0050(8) 0.0066(7) 0.0001(8)
C20 0.0409(9) 0.0428(9) 0.0579(11) 0.0022(8) 0.0111(8) 0.0044(7)
C12 0.0516(10) 0.0464(10) 0.0427(9) -0.0015(8) 0.0166(8) -0.0042(8)
C6 0.0497(10) 0.0537(11) 0.0445(10) 0.0059(8) 0.0029(8) 0.0044(8)
C5 0.0428(9) 0.0520(11) 0.0460(10) -0.0066(8) 0.0024(8) 0.0058(8)
C4 0.0399(9) 0.0549(11) 0.0485(10) -0.0056(8) 0.0064(8) -0.0051(8)
C10 0.0589(11) 0.0449(10) 0.0500(10) -0.0025(8) 0.0131(9) 0.0080(9)
C23 0.0549(11) 0.0557(11) 0.0450(10) 0.0064(9) 0.0176(8) 0.0066(9)
C11 0.0549(11) 0.0515(11) 0.0538(11) -0.0053(9) 0.0207(9) 0.0039(9)
C27 0.0526(11) 0.0474(10) 0.0565(11) 0.0010(9) 0.0155(9) -0.0044(8)
C14 0.0748(13) 0.0409(10) 0.0501(11) 0.0012(8) 0.0186(10) -0.0029(9)
C22 0.0638(13) 0.0619(12) 0.0471(11) -0.0043(9) 0.0169(9) 0.0091(10)
C21 0.0573(12) 0.0501(11) 0.0594(12) -0.0109(9) 0.0115(9) 0.0060(9)
C28 0.0598(12) 0.0613(13) 0.0574(12) 0.0063(10) 0.0111(10) -0.0123(10)
C8 0.0479(11) 0.0784(15) 0.0553(12) -0.0042(11) -0.0057(9) 0.0061(10)
C25 0.0559(12) 0.0454(11) 0.0772(14) 0.0020(10) 0.0201(10) -0.0005(9)
C18 0.0820(16) 0.0513(12) 0.0691(14) 0.0171(10) 0.0347(12) 0.0075(11)
C26 0.0794(16) 0.0501(12) 0.0780(16) 0.0068(11) 0.0264(12) 0.0056(11)
C15 0.124(2) 0.0533(14) 0.0778(17) -0.0067(12) 0.0353(16) -0.0213(14)
Al2 0.0323(5) 0.0323(5) 0.0333(5) 0.000 0.0057(3) 0.000
Al1 0.0381(17) 0.0388(17) 0.0382(17) 0.000 0.0073(12) 0.000

loop_
_atom_type_symbol
_atom_type_description
_atom_type_scat_dispersion_real
_atom_type_scat_dispersion_imag
_atom_type_scat_source
C C 0.0181 0.0091 'International Tables Vol C Tables 4.2.6.8 and 6.1.1.4'
H H 0.0000 0.0000 'International Tables Vol C Tables 4.2.6.8 and 6.1.1.4'
Al Al 0.2130 0.2455 'International Tables Vol C Tables 4.2.6.8 and 6.1.1.4'
N N 0.0311 0.0180 'International Tables Vol C Tables 4.2.6.8 and 6.1.1.4'

loop_
_exptl_crystal_face_index_h
_exptl_crystal_face_index_k
_exptl_crystal_face_index_l
_exptl_crystal_face_perp_dist
0 6 -2 0.1577
2 0 -17 0.2018
-2 -1 16 0.1592
-2 3 14 0.1587
-14 1 -1 0.0960
14 -1 1 0.1056
-14 -1 4 0.0931
-12 1 11 0.1211
13 -1 -10 0.1481
-5 -3 -11 0.2073
14 2 0 0.0937
13 -2 -6 0.1479
10 1 9 0.1357
1 -6 0 0.1318
1 -6 -3 0.1505
0 -5 9 0.1531
-6 -5 9 0.1283
8 0 -16 0.1932
9 5 -2 0.1461

loop_
_geom_angle_atom_site_label_1
_geom_angle_atom_site_label_2
_geom_angle_atom_site_label_3
_geom_angle
_geom_angle_site_symmetry_1
_geom_angle_site_symmetry_3
_geom_angle_publ_flag
C1 N1 C9 123.88(14) . . ?
C1 N1 Al2 91.05(10) . . ?
C1 N1 Al1 91.84(10) . . ?
C9 N1 Al2 145.01(11) . . ?
C9 N1 Al1 128.93(12) . . ?
C1 N2 C19 124.03(14) . . ?
C1 N2 Al2 90.21(10) . . ?
C1 N2 Al1 85.77(10) . . ?
C19 N2 Al2 137.39(12) . . ?
C19 N2 Al1 148.27(11) . . ?
C3 C2 C1 119.70(15) . . ?
C3 C2 C7 118.82(16) . . ?
C7 C2 C1 121.48(16) . . ?
N1 C1 C2 124.53(15) . . ?
N2 C1 N1 109.78(14) . . ?
N2 C1 C2 125.59(15) . . ?
C24 C19 N2 117.99(16) . . ?
C24 C19 C20 120.89(17) . . ?
C20 C19 N2 121.09(16) . . ?
C13 C9 N1 118.03(15) . . ?
C17 C9 N1 120.93(16) . . ?
C17 C9 C13 121.01(16) . . ?
C9 C13 C16 120.18(16) . . ?
C12 C13 C9 118.38(17) . . ?
C12 C13 C16 121.41(16) . . ?
C2 C3 H3 119.7 . . ?
C2 C3 C4 120.70(17) . . ?
C4 C3 H3 119.7 . . ?
C9 C17 C14 122.86(17) . . ?
C10 C17 C9 118.10(17) . . ?
C10 C17 C14 119.03(17) . . ?
C19 C24 C27 120.27(16) . . ?
C23 C24 C19 118.21(17) . . ?
C23 C24 C27 121.50(17) . . ?
C13 C16 H16A 108.2 . . ?
C13 C16 H16B 108.2 . . ?
C13 C16 C18 116.30(17) . . ?
H16A C16 H16B 107.4 . . ?
C18 C16 H16A 108.2 . . ?
C18 C16 H16B 108.2 . . ?
C2 C7 H7 120.0 . . ?
C6 C7 C2 120.06(18) . . ?
C6 C7 H7 120.0 . . ?
C19 C20 C25 123.49(18) . . ?
C21 C20 C19 118.14(18) . . ?
C21 C20 C25 118.37(18) . . ?
C13 C12 H12 119.5 . . ?
C11 C12 C13 121.01(18) . . ?
C11 C12 H12 119.5 . . ?
C7 C6 H6 119.3 . . ?
C5 C6 C7 121.38(18) . . ?
C5 C6 H6 119.3 . . ?
C6 C5 C4 118.36(17) . . ?
C6 C5 C8 121.13(19) . . ?
C4 C5 C8 120.50(19) . . ?
C3 C4 C5 120.66(18) . . ?
C3 C4 H4 119.7 . . ?
C5 C4 H4 119.7 . . ?
C17 C10 H10 119.2 . . ?
C11 C10 C17 121.59(18) . . ?
C11 C10 H10 119.2 . . ?
C24 C23 H23 119.5 . . ?
C22 C23 C24 121.02(19) . . ?
C22 C23 H23 119.5 . . ?
C12 C11 H11 120.1 . . ?
C10 C11 C12 119.82(18) . . ?
C10 C11 H11 120.1 . . ?
C24 C27 H27A 108.2 . . ?
C24 C27 H27B 108.2 . . ?
H27A C27 H27B 107.4 . . ?
C28 C27 C24 116.16(18) . . ?
C28 C27 H27A 108.2 . . ?
C28 C27 H27B 108.2 . . ?
C17 C14 H14A 108.9 . . ?
C17 C14 H14B 108.9 . . ?
H14A C14 H14B 107.7 . . ?
C15 C14 C17 113.43(18) . . ?
C15 C14 H14A 108.9 . . ?
C15 C14 H14B 108.9 . . ?
C23 C22 H22 119.8 . . ?
C21 C22 C23 120.36(19) . . ?
C21 C22 H22 119.8 . . ?
C20 C21 H21 119.3 . . ?
C22 C21 C20 121.34(19) . . ?
C22 C21 H21 119.3 . . ?
C27 C28 H28A 109.5 . . ?
C27 C28 H28B 109.5 . . ?
C27 C28 H28C 109.5 . . ?
H28A C28 H28B 109.5 . . ?
H28A C28 H28C 109.5 . . ?
H28B C28 H28C 109.5 . . ?
C5 C8 H8A 109.5 . . ?
C5 C8 H8B 109.5 . . ?
C5 C8 H8C 109.5 . . ?
H8A C8 H8B 109.5 . . ?
H8A C8 H8C 109.5 . . ?
H8B C8 H8C 109.5 . . ?
C20 C25 H25A 109.1 . . ?
C20 C25 H25B 109.1 . . ?
C20 C25 C26 112.71(18) . . ?
H25A C25 H25B 107.8 . . ?
C26 C25 H25A 109.1 . . ?
C26 C25 H25B 109.1 . . ?
C16 C18 H18A 109.5 . . ?
C16 C18 H18B 109.5 . . ?
C16 C18 H18C 109.5 . . ?
H18A C18 H18B 109.5 . . ?
H18A C18 H18C 109.5 . . ?
H18B C18 H18C 109.5 . . ?
C25 C26 H26A 109.5 . . ?
C25 C26 H26B 109.5 . . ?
C25 C26 H26C 109.5 . . ?
H26A C26 H26B 109.5 . . ?
H26A C26 H26C 109.5 . . ?
H26B C26 H26C 109.5 . . ?
C14 C15 H15A 109.5 . . ?
C14 C15 H15B 109.5 . . ?
C14 C15 H15C 109.5 . . ?
H15A C15 H15B 109.5 . . ?
H15A C15 H15C 109.5 . . ?
H15B C15 H15C 109.5 . . ?
N1 Al2 N1 137.93(10) 2_656 . ?
N1 Al2 N2 102.09(6) . 2_656 ?
N1 Al2 N2 102.09(6) 2_656 . ?
N1 Al2 N2 66.55(6) 2_656 2_656 ?
N1 Al2 N2 66.55(6) . . ?
N1 Al2 H 111.03(5) . . ?
N1 Al2 H 111.03(5) 2_656 . ?
N2 Al2 N2 149.55(10) . 2_656 ?
N2 Al2 H 105.23(5) . . ?
N2 Al2 H 105.23(5) 2_656 . ?
N1 Al1 N1 140.26(19) 2_656 . ?
N1 Al1 N2 64.72(7) 2_656 2_656 ?
N1 Al1 N2 98.83(10) . 2_656 ?
N1 Al1 N2 98.82(10) 2_656 . ?
N1 Al1 N2 64.72(7) . . ?
N1 Al1 HA 109.87(10) 2_656 . ?
N1 Al1 HA 109.87(10) . . ?
N2 Al1 N2 132.53(18) . 2_656 ?
N2 Al1 HA 113.74(9) 2_656 . ?
N2 Al1 HA 113.74(9) . . ?

loop_
_geom_bond_atom_site_label_1
_geom_bond_atom_site_label_2
_geom_bond_distance
_geom_bond_site_symmetry_2
_geom_bond_publ_flag
N1 C1 1.340(2) . ?
N1 C9 1.425(2) . ?
N1 Al2 1.9756(14) . ?
N1 Al1 1.9607(18) . ?
N2 C1 1.329(2) . ?
N2 C19 1.422(2) . ?
N2 Al2 2.0024(14) . ?
N2 Al1 2.1107(19) . ?
C2 C1 1.485(2) . ?
C2 C3 1.388(2) . ?
C2 C7 1.393(2) . ?
C19 C24 1.405(2) . ?
C19 C20 1.407(3) . ?
C9 C13 1.406(2) . ?
C9 C17 1.404(3) . ?
C13 C16 1.510(3) . ?
C13 C12 1.390(3) . ?
C3 H3 0.9500 . ?
C3 C4 1.388(2) . ?
C17 C10 1.392(3) . ?
C17 C14 1.514(3) . ?
C24 C23 1.398(3) . ?
C24 C27 1.510(3) . ?
C16 H16A 0.9900 . ?
C16 H16B 0.9900 . ?
C16 C18 1.512(3) . ?
C7 H7 0.9500 . ?
C7 C6 1.387(3) . ?
C20 C21 1.396(3) . ?
C20 C25 1.510(3) . ?
C12 H12 0.9500 . ?
C12 C11 1.387(3) . ?
C6 H6 0.9500 . ?
C6 C5 1.385(3) . ?
C5 C4 1.390(3) . ?
C5 C8 1.512(2) . ?
C4 H4 0.9500 . ?
C10 H10 0.9500 . ?
C10 C11 1.372(3) . ?
C23 H23 0.9500 . ?
C23 C22 1.376(3) . ?
C11 H11 0.9500 . ?
C27 H27A 0.9900 . ?
C27 H27B 0.9900 . ?
C27 C28 1.506(3) . ?
C14 H14A 0.9900 . ?
C14 H14B 0.9900 . ?
C14 C15 1.507(3) . ?
C22 H22 0.9500 . ?
C22 C21 1.366(3) . ?
C21 H21 0.9500 . ?
C28 H28A 0.9800 . ?
C28 H28B 0.9800 . ?
C28 H28C 0.9800 . ?
C8 H8A 0.9800 . ?
C8 H8B 0.9800 . ?
C8 H8C 0.9800 . ?
C25 H25A 0.9900 . ?
C25 H25B 0.9900 . ?
C25 C26 1.521(3) . ?
C18 H18A 0.9800 . ?
C18 H18B 0.9800 . ?
C18 H18C 0.9800 . ?
C26 H26A 0.9800 . ?
C26 H26B 0.9800 . ?
C26 H26C 0.9800 . ?
C15 H15A 0.9800 . ?
C15 H15B 0.9800 . ?
C15 H15C 0.9800 . ?
Al2 H 1.57(4) . ?
Al1 HA 1.57(4) . ?

loop_
_geom_torsion_atom_site_label_1
_geom_torsion_atom_site_label_2
_geom_torsion_atom_site_label_3
_geom_torsion_atom_site_label_4
_geom_torsion
_geom_torsion_site_symmetry_1
_geom_torsion_site_symmetry_2
_geom_torsion_site_symmetry_3
_geom_torsion_site_symmetry_4
_geom_torsion_publ_flag
N1 C9 C13 C16 -0.8(2) . . . . ?
N1 C9 C13 C12 -179.06(15) . . . . ?
N1 C9 C17 C10 178.34(16) . . . . ?
N1 C9 C17 C14 -3.1(3) . . . . ?
N2 C19 C24 C23 179.02(16) . . . . ?
N2 C19 C24 C27 -2.6(2) . . . . ?
N2 C19 C20 C21 -179.99(16) . . . . ?
N2 C19 C20 C25 0.0(3) . . . . ?
C2 C3 C4 C5 -1.4(3) . . . . ?
C2 C7 C6 C5 -1.3(3) . . . . ?
C1 N1 C9 C13 122.25(17) . . . . ?
C1 N1 C9 C17 -59.6(2) . . . . ?
C1 N2 C19 C24 114.97(18) . . . . ?
C1 N2 C19 C20 -67.2(2) . . . . ?
C1 C2 C3 C4 -179.99(16) . . . . ?
C1 C2 C7 C6 -178.69(17) . . . . ?
C19 N2 C1 N1 166.99(15) . . . . ?
C19 N2 C1 C2 -9.6(3) . . . . ?
C19 C24 C23 C22 0.6(3) . . . . ?
C19 C24 C27 C28 158.86(17) . . . . ?
C19 C20 C21 C22 1.6(3) . . . . ?
C19 C20 C25 C26 -116.5(2) . . . . ?
C9 N1 C1 N2 167.83(15) . . . . ?
C9 N1 C1 C2 -15.6(2) . . . . ?
C9 C13 C16 C18 172.94(18) . . . . ?
C9 C13 C12 C11 -0.2(3) . . . . ?
C9 C17 C10 C11 1.8(3) . . . . ?
C9 C17 C14 C15 -125.5(2) . . . . ?
C13 C9 C17 C10 -3.5(3) . . . . ?
C13 C9 C17 C14 175.03(17) . . . . ?
C13 C12 C11 C10 -1.5(3) . . . . ?
C3 C2 C1 N1 -40.4(2) . . . . ?
C3 C2 C1 N2 135.69(18) . . . . ?
C3 C2 C7 C6 1.2(3) . . . . ?
C17 C9 C13 C16 -179.02(16) . . . . ?
C17 C9 C13 C12 2.7(2) . . . . ?
C17 C10 C11 C12 0.7(3) . . . . ?
C24 C19 C20 C21 -2.2(3) . . . . ?
C24 C19 C20 C25 177.79(17) . . . . ?
C24 C23 C22 C21 -1.2(3) . . . . ?
C16 C13 C12 C11 -178.39(17) . . . . ?
C7 C2 C1 N1 139.46(18) . . . . ?
C7 C2 C1 N2 -44.5(3) . . . . ?
C7 C2 C3 C4 0.2(3) . . . . ?
C7 C6 C5 C4 0.1(3) . . . . ?
C7 C6 C5 C8 178.58(19) . . . . ?
C20 C19 C24 C23 1.2(3) . . . . ?
C20 C19 C24 C27 179.58(16) . . . . ?
C12 C13 C16 C18 -8.9(3) . . . . ?
C6 C5 C4 C3 1.2(3) . . . . ?
C10 C17 C14 C15 53.1(3) . . . . ?
C23 C24 C27 C28 -22.8(3) . . . . ?
C23 C22 C21 C20 0.1(3) . . . . ?
C27 C24 C23 C22 -177.84(18) . . . . ?
C14 C17 C10 C11 -176.83(19) . . . . ?
C21 C20 C25 C26 63.5(3) . . . . ?
C8 C5 C4 C3 -177.26(19) . . . . ?
C25 C20 C21 C22 -178.43(19) . . . . ?
Al2 N1 C1 N2 -14.24(14) . . . . ?
Al2 N1 C1 C2 162.36(14) . . . . ?
Al2 N1 C9 C13 -54.1(3) . . . . ?
Al2 N1 C9 C17 124.0(2) . . . . ?
Al2 N2 C1 N1 14.04(13) . . . . ?
Al2 N2 C1 C2 -162.52(15) . . . . ?
Al2 N2 C19 C24 -107.23(19) . . . . ?
Al2 N2 C19 C20 70.6(2) . . . . ?
Al1 N1 C1 N2 26.68(16) . . . . ?
Al1 N1 C1 C2 -156.73(17) . . . . ?
Al1 N1 C9 C13 -111.45(18) . . . . ?
Al1 N1 C9 C17 66.7(2) . . . . ?
Al1 N2 C1 N1 -24.71(15) . . . . ?
Al1 N2 C1 C2 158.74(17) . . . . ?
Al1 N2 C19 C24 -42.4(3) . . . . ?
Al1 N2 C19 C20 135.4(2) . . . . ?

loop_
_exptl_oxdiff_crystal_face_indexfrac_h
_exptl_oxdiff_crystal_face_indexfrac_k
_exptl_oxdiff_crystal_face_indexfrac_l
_exptl_oxdiff_crystal_face_x
_exptl_oxdiff_crystal_face_y
_exptl_oxdiff_crystal_face_z
0.3677 6.2061 -2.2396 0.2116 0.8885 0.4073
1.9812 0.2042 -16.7013 0.1300 0.5370 -0.8335
-1.9544 -1.3620 16.3137 -0.1636 -0.6781 0.7165
-1.9798 3.3045 14.2146 -0.0254 0.0093 0.9996
-13.7554 1.0045 -0.5099 -0.9102 0.4138 -0.0189
13.6813 -0.8882 1.0088 0.9090 -0.4133 0.0540
-14.2199 -0.9873 3.5650 -0.9994 0.0252 0.0216
-12.1910 1.1716 11.2925 -0.7900 0.0187 0.6128
13.1353 -0.6925 -9.8415 0.8701 -0.0209 -0.4925
-4.6859 -3.4125 -11.4242 -0.4316 0.0128 -0.9020
13.6212 1.6656 -0.4771 0.9812 -0.0252 0.1913
13.0841 -2.4509 -5.7419 0.8161 -0.3874 -0.4288
9.8969 1.0792 8.9839 0.7154 -0.3418 0.6094
0.7322 -6.2530 0.0447 -0.1394 -0.8438 -0.5183
1.0251 -6.1223 -3.4837 -0.1178 -0.7163 -0.6878
-0.2265 -5.1174 9.4861 -0.1640 -0.9847 0.0588
-5.7707 -4.8908 9.3315 -0.5362 -0.8432 0.0388
7.8364 -0.1754 -15.7354 0.5194 0.3426 -0.7828
9.3617 4.7577 -2.1144 0.7826 0.5199 0.3424

loop_
_smtbx_masks_void_nr
_smtbx_masks_void_average_x
_smtbx_masks_void_average_y
_smtbx_masks_void_average_z
_smtbx_masks_void_volume
_smtbx_masks_void_count_electrons
_smtbx_masks_void_content
1 0.250 0.250 0.000 237.7 49.9 '1 benzene'
2 0.250 0.750 0.500 237.7 49.9 '1 benzene'
3 0.750 0.250 0.500 237.7 49.9 '1 benzene'
4 0.750 0.750 0.000 237.7 49.9 '1 benzene'
